data_7000814
loop_
_publ_author_name
'Yuge, Hidetaka'
'Asahi, Shin-ichiro'
'Miyamoto, T. Ken'

_publ_section_title
;
 A new route for substitution of the bridging acetate on the
 oxo-centered triruthenium acetate cluster
;
_journal_issue 13
_journal_name_full 'Dalton Transactions'
_journal_page_first 2287
_journal_page_last 2289
_journal_paper_doi 10.1039/b901050p
_journal_year 2009
_chemical_formula_moiety 'C29 H43 N3 O12 Ru3, 4(H2 O)'
_chemical_formula_sum 'C29 H51 N3 O16 Ru3'
_chemical_formula_weight 1000.94
_space_group_IT_number 13
_symmetry_cell_setting monoclinic
_symmetry_space_group_name_Hall '-P 2yac'
_symmetry_space_group_name_H-M 'P 1 2/n 1'
_atom_sites_solution_hydrogens geom
_atom_sites_solution_primary direct
_atom_sites_solution_secondary difmap
_audit_creation_method SHELXL-97
_cell_angle_alpha 90.00
_cell_angle_beta 95.034(5)
_cell_angle_gamma 90.00
_cell_formula_units_Z 4
_cell_length_a 15.224(5)
_cell_length_b 13.250(5)
_cell_length_c 21.892(8)
_cell_measurement_reflns_used 2485
_cell_measurement_temperature 120(1)
_cell_measurement_theta_max 22.26
_cell_measurement_theta_min 2.29
_cell_volume 4399(3)
_computing_cell_refinement 'Bruker SMART (Bruker, 2003)'
_computing_data_collection 'Bruker SMART (Bruker, 2003)'
_computing_data_reduction 'Bruker SAINT (Bruker, 2003)'
_computing_molecular_graphics 'ORTEP-3 for Windows (Farrugia, 1997)'
_computing_publication_material 'SHELX-97 (Sheldrick, 1997)'
_computing_structure_refinement 'SHELX-97 (Sheldrick, 1997)'
_computing_structure_solution 'SHELX-97 (Sheldrick, 1997)'
_diffrn_ambient_temperature 120(2)
_diffrn_measured_fraction_theta_full 0.990
_diffrn_measured_fraction_theta_max 0.990
_diffrn_measurement_device_type 'CCD area detector'
_diffrn_measurement_method 'phi and omega scans'
_diffrn_radiation_monochromator graphite
_diffrn_radiation_source 'fine-focus sealed tube'
_diffrn_radiation_type MoK\a
_diffrn_radiation_wavelength 0.71073
_diffrn_reflns_av_R_equivalents 0.1443
_diffrn_reflns_av_sigmaI/netI 0.2080
_diffrn_reflns_limit_h_max 17
_diffrn_reflns_limit_h_min -11
_diffrn_reflns_limit_k_max 15
_diffrn_reflns_limit_k_min -14
_diffrn_reflns_limit_l_max 25
_diffrn_reflns_limit_l_min -22
_diffrn_reflns_number 19314
_diffrn_reflns_theta_full 24.72
_diffrn_reflns_theta_max 24.72
_diffrn_reflns_theta_min 3.00
_exptl_absorpt_coefficient_mu 1.079
_exptl_absorpt_correction_T_max 0.934
_exptl_absorpt_correction_T_min 0.769
_exptl_absorpt_correction_type numerical
_exptl_absorpt_process_details 'face-indexed (SADABS; Bruker, 2003)'
_exptl_crystal_colour Blue
_exptl_crystal_density_diffrn 1.511
_exptl_crystal_density_meas 1.51
_exptl_crystal_density_method 'flotation in an aqueous solution of sodium iodide'
_exptl_crystal_description Prism
_exptl_crystal_F_000 2024
_exptl_crystal_size_max 0.26
_exptl_crystal_size_mid 0.22
_exptl_crystal_size_min 0.06
_refine_diff_density_max 0.922
_refine_diff_density_min -0.858
_refine_diff_density_rms 0.151
_refine_ls_extinction_method none
_refine_ls_goodness_of_fit_ref 1.023
_refine_ls_hydrogen_treatment constr
_refine_ls_matrix_type full
_refine_ls_number_parameters 454
_refine_ls_number_reflns 7436
_refine_ls_number_restraints 1
_refine_ls_restrained_S_all 1.023
_refine_ls_R_factor_all 0.2109
_refine_ls_R_factor_gt 0.0788
_refine_ls_shift/su_max 0.000
_refine_ls_shift/su_mean 0.000
_refine_ls_structure_factor_coef Fsqd
_refine_ls_weighting_details 'calc w=1/[\s^2^(Fo^2^)+(0.1023P)^2^+27.1537P] where P=(Fo^2^+2Fc^2^)/3'
_refine_ls_weighting_scheme calc
_refine_ls_wR_factor_gt 0.1967
_refine_ls_wR_factor_ref 0.2596
_reflns_number_gt 3160
_reflns_number_total 7436
_reflns_threshold_expression >2sigma(I)
_cod_data_source_file b901050p.txt
_cod_data_source_block Compound_3
_cod_original_sg_symbol_H-M 'P 2/n'
_cod_database_code 7000814

loop_
_symmetry_equiv_pos_as_xyz
'x, y, z'
'-x+1/2, y, -z+1/2'
'-x, -y, -z'
'x-1/2, -y, z-1/2'

loop_
_atom_site_label
_atom_site_type_symbol
_atom_site_fract_x
_atom_site_fract_y
_atom_site_fract_z
_atom_site_U_iso_or_equiv
_atom_site_adp_type
_atom_site_occupancy
_atom_site_symmetry_multiplicity
_atom_site_calc_flag
_atom_site_refinement_flags
_atom_site_disorder_assembly
_atom_site_disorder_group
Ru1 Ru 0.22818(9) 0.30163(13) 0.47685(6) 0.0604(5) Uani 1 1 d . . .
Ru2 Ru 0.25022(8) 0.11141(12) 0.55570(5) 0.0466(4) Uani 1 1 d . . .
Ru3 Ru 0.19815(8) 0.07061(12) 0.40836(5) 0.0478(5) Uani 1 1 d . . .
O1 O 0.1245(7) 0.3167(10) 0.5326(5) 0.064(3) Uani 1 1 d . . .
O2 O 0.1468(7) 0.1802(10) 0.5935(4) 0.057(3) Uani 1 1 d . . .
C1 C 0.1064(11) 0.2580(17) 0.5759(8) 0.060(5) Uani 1 1 d . . .
C2 C 0.0269(11) 0.2868(16) 0.6095(7) 0.081(7) Uani 1 1 d . . .
H1 H 0.0014 0.3497 0.5924 0.122 Uiso 1 1 calc R . .
H2 H 0.0454 0.2964 0.6532 0.122 Uiso 1 1 calc R . .
H3 H -0.0172 0.2329 0.6048 0.122 Uiso 1 1 calc R . .
O3 O 0.1803(6) -0.0215(9) 0.5494(4) 0.049(3) Uani 1 1 d . . .
O4 O 0.1131(6) -0.0181(8) 0.4532(4) 0.045(3) Uani 1 1 d . . .
C3 C 0.1215(10) -0.0490(13) 0.5082(6) 0.048(5) Uani 1 1 d . . .
C4 C 0.0592(9) -0.1280(13) 0.5243(6) 0.051(5) Uani 1 1 d . . .
H4 H 0.0712 -0.1459 0.5676 0.076 Uiso 1 1 calc R . .
H5 H 0.0663 -0.1878 0.4988 0.076 Uiso 1 1 calc R . .
H6 H -0.0013 -0.1027 0.5170 0.076 Uiso 1 1 calc R . .
O5 O 0.3532(6) 0.0325(8) 0.5258(4) 0.048(3) Uani 1 1 d . . .
O6 O 0.2964(6) -0.0309(9) 0.4357(4) 0.051(3) Uani 1 1 d . . .
C5 C 0.3528(11) -0.0264(14) 0.4789(8) 0.053(5) Uani 1 1 d . . .
C6 C 0.4300(9) -0.0983(12) 0.4801(7) 0.051(4) Uani 1 1 d . . .
H7 H 0.4695 -0.0864 0.5172 0.076 Uiso 1 1 calc R . .
H8 H 0.4621 -0.0871 0.4438 0.076 Uiso 1 1 calc R . .
H9 H 0.4084 -0.1679 0.4801 0.076 Uiso 1 1 calc R . .
O7 O 0.0976(8) 0.1634(12) 0.3717(4) 0.061(3) Uani 1 1 d . . .
O8 O 0.1360(8) 0.3184(12) 0.3999(5) 0.076(4) Uani 1 1 d . . .
C7 C 0.0883(12) 0.2553(19) 0.3726(8) 0.058(6) Uani 1 1 d . . .
C8 C 0.0130(12) 0.2957(16) 0.3297(8) 0.084(7) Uani 1 1 d . . .
H10 H 0.0111 0.3694 0.3330 0.126 Uiso 1 1 calc R . .
H11 H -0.0427 0.2673 0.3410 0.126 Uiso 1 1 calc R . .
H12 H 0.0219 0.2766 0.2875 0.126 Uiso 1 1 calc R . .
O9 O 0.2881(7) 0.1484(11) 0.3604(4) 0.065(4) Uani 1 1 d . . .
O10 O 0.3273(8) 0.2854(11) 0.4187(5) 0.071(4) Uani 1 1 d . . .
C9 C 0.3373(13) 0.2252(18) 0.3777(9) 0.072(6) Uani 1 1 d . . .
C10 C 0.4143(13) 0.2367(18) 0.3399(9) 0.105(8) Uani 1 1 d . . .
H13 H 0.4128 0.1829 0.3092 0.158 Uiso 1 1 calc R . .
H14 H 0.4693 0.2324 0.3666 0.158 Uiso 1 1 calc R . .
H15 H 0.4110 0.3025 0.3193 0.158 Uiso 1 1 calc R . .
O11 O 0.3055(7) 0.2507(9) 0.5545(4) 0.061(3) Uani 1 1 d . . .
O12 O 0.2133(6) 0.1533(8) 0.4752(4) 0.046(3) Uani 1 1 d . . .
C11 C 0.4003(10) 0.2526(14) 0.5542(8) 0.058(5) Uani 1 1 d . . .
H16 H 0.4168 0.2223 0.5155 0.070 Uiso 1 1 calc R . .
H17 H 0.4267 0.2108 0.5885 0.070 Uiso 1 1 calc R . .
C12 C 0.4387(12) 0.3593(17) 0.5602(10) 0.098(7) Uani 1 1 d . . .
H18 H 0.5031 0.3560 0.5612 0.146 Uiso 1 1 calc R . .
H19 H 0.4220 0.3902 0.5982 0.146 Uiso 1 1 calc R . .
H20 H 0.4155 0.4001 0.5251 0.146 Uiso 1 1 calc R . .
C13 C 0.2468(15) 0.437(2) 0.4861(13) 0.092(9) Uani 1 1 d . . .
N1 N 0.2615(12) 0.522(2) 0.4976(10) 0.111(8) Uani 1 1 d . . .
C14 C 0.2715(18) 0.632(3) 0.516(2) 0.162(16) Uani 1 1 d . . .
C15 C 0.2481(17) 0.697(2) 0.4703(14) 0.164(14) Uani 1 1 d . . .
H21 H 0.1882 0.6816 0.4528 0.246 Uiso 1 1 calc R . .
H22 H 0.2891 0.6909 0.4384 0.246 Uiso 1 1 calc R . .
H23 H 0.2500 0.7662 0.4864 0.246 Uiso 1 1 calc R . .
C16 C 0.206(3) 0.658(3) 0.566(2) 0.26(2) Uani 1 1 d . . .
H24 H 0.2166 0.6123 0.6014 0.388 Uiso 1 1 calc R . .
H25 H 0.1448 0.6505 0.5487 0.388 Uiso 1 1 calc R . .
H26 H 0.2155 0.7280 0.5803 0.388 Uiso 1 1 calc R . .
C17 C 0.3634(18) 0.644(2) 0.5500(14) 0.160(13) Uani 1 1 d . . .
H27 H 0.3717 0.5922 0.5822 0.239 Uiso 1 1 calc R . .
H28 H 0.3691 0.7108 0.5685 0.239 Uiso 1 1 calc R . .
H29 H 0.4083 0.6349 0.5210 0.239 Uiso 1 1 calc R . .
N2 N 0.3042(8) 0.0703(13) 0.6443(6) 0.050(4) Uani 1 1 d . . .
C18 C 0.3256(10) 0.1463(15) 0.6865(7) 0.057(5) Uani 1 1 d . . .
H30 H 0.3132 0.2153 0.6775 0.068 Uiso 1 1 calc R . .
C19 C 0.3671(11) 0.1152(18) 0.7438(7) 0.067(6) Uani 1 1 d . . .
H31 H 0.3831 0.1656 0.7736 0.080 Uiso 1 1 calc R . .
C20 C 0.3849(10) 0.0196(18) 0.7584(6) 0.062(6) Uani 1 1 d . . .
C21 C 0.3651(10) -0.0521(16) 0.7141(7) 0.063(5) Uani 1 1 d . . .
H32 H 0.3800 -0.1209 0.7215 0.076 Uiso 1 1 calc R . .
C22 C 0.3231(12) -0.0223(17) 0.6586(7) 0.066(5) Uani 1 1 d . . .
H33 H 0.3070 -0.0730 0.6291 0.079 Uiso 1 1 calc R . .
C23 C 0.4287(11) -0.0104(16) 0.8205(6) 0.077(6) Uani 1 1 d . . .
H34 H 0.4377 0.0498 0.8463 0.116 Uiso 1 1 calc R . .
H35 H 0.4858 -0.0420 0.8153 0.116 Uiso 1 1 calc R . .
H36 H 0.3910 -0.0583 0.8400 0.116 Uiso 1 1 calc R . .
N3 N 0.1705(8) -0.0260(13) 0.3314(5) 0.050(4) Uani 1 1 d . . .
C24 C 0.1650(9) -0.1253(17) 0.3392(6) 0.052(5) Uani 1 1 d . . .
H37 H 0.1764 -0.1516 0.3795 0.062 Uiso 1 1 calc R . .
C25 C 0.1444(11) -0.1901(15) 0.2933(6) 0.061(5) Uani 1 1 d . . .
H38 H 0.1434 -0.2607 0.3007 0.074 Uiso 1 1 calc R . .
C26 C 0.1244(11) -0.1521(19) 0.2341(7) 0.069(6) Uani 1 1 d . . .
C27 C 0.1321(10) -0.0476(17) 0.2242(7) 0.060(5) Uani 1 1 d . . .
H39 H 0.1226 -0.0191 0.1844 0.072 Uiso 1 1 calc R . .
C28 C 0.1539(9) 0.0106(14) 0.2746(6) 0.048(4) Uani 1 1 d . . .
H40 H 0.1575 0.0815 0.2691 0.057 Uiso 1 1 calc R . .
C29 C 0.0988(13) -0.2235(17) 0.1809(7) 0.090(7) Uani 1 1 d . . .
H41 H 0.0871 -0.1843 0.1431 0.135 Uiso 1 1 calc R . .
H42 H 0.0457 -0.2610 0.1892 0.135 Uiso 1 1 calc R . .
H43 H 0.1472 -0.2709 0.1762 0.135 Uiso 1 1 calc R . .
O13 O 0.2583(12) 0.3940(14) 0.6471(8) 0.087(9) Uiso 0.72(3) 1 d P . .
O14 O 0.549(3) 0.474(3) 0.7331(17) 0.18(2) Uiso 0.56(4) 1 d P . .
O15 O 0.655(2) 0.496(3) 0.6331(15) 0.118(18) Uiso 0.45(4) 1 d P . .
O16 O 0.865(2) 0.466(3) 0.6415(15) 0.168(19) Uiso 0.61(4) 1 d P . .
O17 O 0.982(4) 0.547(4) 0.538(2) 0.39(4) Uiso 0.88(6) 1 d P . .
O18 O 0.372(2) 0.390(3) 0.7541(17) 0.25(2) Uiso 0.77(5) 1 d P . .

loop_
_atom_site_aniso_label
_atom_site_aniso_U_11
_atom_site_aniso_U_22
_atom_site_aniso_U_33
_atom_site_aniso_U_23
_atom_site_aniso_U_13
_atom_site_aniso_U_12
Ru1 0.0449(8) 0.0882(14) 0.0480(8) 0.0132(8) 0.0026(6) 0.0065(9)
Ru2 0.0358(7) 0.0751(12) 0.0283(6) 0.0018(7) -0.0006(5) 0.0029(7)
Ru3 0.0335(7) 0.0845(12) 0.0257(6) 0.0067(7) 0.0043(5) 0.0039(8)
O1 0.051(7) 0.092(10) 0.049(7) 0.010(7) 0.007(6) 0.011(7)
O2 0.050(7) 0.086(10) 0.035(6) -0.003(6) -0.003(5) 0.007(7)
C1 0.038(10) 0.094(17) 0.045(10) -0.002(11) -0.004(8) 0.004(11)
C2 0.060(12) 0.14(2) 0.049(10) -0.002(11) 0.014(9) 0.031(13)
O3 0.035(6) 0.092(9) 0.021(5) -0.005(5) 0.002(4) 0.010(6)
O4 0.027(5) 0.076(8) 0.030(5) 0.013(5) 0.001(4) 0.001(5)
C3 0.038(9) 0.081(14) 0.026(8) 0.006(8) 0.008(7) 0.011(9)
C4 0.040(9) 0.088(14) 0.026(7) 0.019(8) 0.008(7) -0.006(9)
O5 0.040(6) 0.074(9) 0.031(5) 0.012(6) 0.002(5) 0.003(6)
O6 0.033(6) 0.100(10) 0.019(5) -0.007(5) -0.002(4) -0.001(6)
C5 0.048(10) 0.060(14) 0.053(10) -0.003(9) 0.020(9) -0.012(10)
C6 0.027(8) 0.049(12) 0.076(11) -0.011(9) 0.003(8) 0.001(8)
O7 0.054(8) 0.094(11) 0.037(6) 0.011(7) 0.008(5) -0.004(8)
O8 0.054(8) 0.131(13) 0.043(7) 0.027(8) 0.006(6) 0.025(9)
C7 0.048(12) 0.078(17) 0.047(10) 0.015(12) -0.011(9) -0.020(13)
C8 0.073(14) 0.116(19) 0.063(12) 0.031(12) 0.002(10) 0.017(13)
O9 0.054(7) 0.118(12) 0.025(5) 0.007(6) 0.014(5) -0.005(8)
O10 0.067(8) 0.106(12) 0.042(7) 0.002(7) 0.016(6) -0.006(8)
C9 0.057(13) 0.10(2) 0.057(12) 0.029(12) -0.006(10) -0.024(13)
C10 0.080(15) 0.15(2) 0.092(15) -0.029(15) 0.051(12) -0.040(15)
O11 0.048(7) 0.081(9) 0.051(7) -0.007(6) -0.007(5) 0.021(6)
O12 0.033(6) 0.069(8) 0.036(5) 0.014(5) 0.002(4) -0.005(5)
C11 0.029(9) 0.071(14) 0.077(12) -0.013(10) 0.019(8) -0.008(9)
C12 0.041(11) 0.12(2) 0.131(19) 0.008(16) 0.009(12) -0.008(13)
C13 0.060(14) 0.064(18) 0.15(2) 0.061(18) 0.010(14) 0.016(15)
N1 0.049(11) 0.13(2) 0.153(19) 0.07(2) 0.001(11) 0.016(16)
C14 0.064(17) 0.10(3) 0.32(5) 0.10(3) 0.01(2) 0.000(19)
C15 0.11(2) 0.16(3) 0.22(3) 0.10(3) -0.02(2) 0.02(2)
C16 0.14(3) 0.35(7) 0.28(5) 0.08(5) 0.01(4) 0.07(4)
C17 0.11(2) 0.14(3) 0.21(3) 0.01(2) -0.06(2) 0.03(2)
N2 0.029(7) 0.073(12) 0.047(8) -0.003(8) 0.002(6) -0.001(8)
C18 0.051(11) 0.066(14) 0.051(10) 0.017(10) -0.001(8) -0.004(10)
C19 0.052(11) 0.112(19) 0.036(9) 0.011(11) -0.003(8) -0.002(12)
C20 0.043(10) 0.120(19) 0.021(8) 0.004(10) -0.008(7) 0.028(11)
C21 0.050(10) 0.102(17) 0.036(9) 0.019(10) -0.010(8) 0.012(11)
C22 0.069(13) 0.087(17) 0.042(10) 0.005(10) 0.007(9) 0.013(12)
C23 0.056(11) 0.14(2) 0.032(8) 0.000(10) -0.001(8) 0.005(13)
N3 0.044(8) 0.086(12) 0.020(6) 0.004(7) 0.007(5) 0.006(9)
C24 0.035(9) 0.095(17) 0.025(8) 0.011(10) 0.005(6) 0.013(11)
C25 0.068(12) 0.087(15) 0.028(9) -0.014(9) -0.001(8) -0.001(11)
C26 0.054(11) 0.12(2) 0.033(9) -0.009(11) 0.003(8) -0.007(12)
C27 0.041(10) 0.098(18) 0.044(10) 0.001(11) 0.016(8) -0.007(11)
C28 0.035(9) 0.076(13) 0.034(8) 0.009(9) 0.010(7) -0.002(9)
C29 0.089(15) 0.15(2) 0.029(9) -0.010(11) -0.013(9) -0.029(14)

loop_
_atom_type_symbol
_atom_type_description
_atom_type_scat_dispersion_real
_atom_type_scat_dispersion_imag
_atom_type_scat_source
Ru Ru -1.2594 0.8363 'International Tables Vol C Tables 4.2.6.8 and 6.1.1.4'
O O 0.0106 0.0060 'International Tables Vol C Tables 4.2.6.8 and 6.1.1.4'
N N 0.0061 0.0033 'International Tables Vol C Tables 4.2.6.8 and 6.1.1.4'
C C 0.0033 0.0016 'International Tables Vol C Tables 4.2.6.8 and 6.1.1.4'
H H 0.0000 0.0000 'International Tables Vol C Tables 4.2.6.8 and 6.1.1.4'

loop_
_geom_angle_atom_site_label_1
_geom_angle_atom_site_label_2
_geom_angle_atom_site_label_3
_geom_angle
_geom_angle_site_symmetry_1
_geom_angle_site_symmetry_3
_geom_angle_publ_flag
C13 Ru1 O12 174.3(8) . . ?
C13 Ru1 O10 93.2(9) . . ?
O12 Ru1 O10 88.5(5) . . ?
C13 Ru1 O1 87.7(9) . . ?
O12 Ru1 O1 90.8(4) . . ?
O10 Ru1 O1 177.7(4) . . ?
C13 Ru1 O11 99.0(9) . . ?
O12 Ru1 O11 75.5(4) . . ?
O10 Ru1 O11 94.4(4) . . ?
O1 Ru1 O11 87.5(4) . . ?
C13 Ru1 O8 94.1(9) . . ?
O12 Ru1 O8 91.3(5) . . ?
O10 Ru1 O8 89.4(4) . . ?
O1 Ru1 O8 88.4(4) . . ?
O11 Ru1 O8 166.1(6) . . ?
C13 Ru1 Ru2 137.7(8) . . ?
O12 Ru1 Ru2 36.7(2) . . ?
O10 Ru1 Ru2 102.2(4) . . ?
O1 Ru1 Ru2 78.5(3) . . ?
O11 Ru1 Ru2 41.3(3) . . ?
O8 Ru1 Ru2 124.8(4) . . ?
C13 Ru1 Ru3 160.3(8) . . ?
O12 Ru1 Ru3 24.8(2) . . ?
O10 Ru1 Ru3 73.4(4) . . ?
O1 Ru1 Ru3 105.3(4) . . ?
O11 Ru1 Ru3 96.4(3) . . ?
O8 Ru1 Ru3 71.9(4) . . ?
Ru2 Ru1 Ru3 60.90(5) . . ?
O12 Ru2 O11 79.1(4) . . ?
O12 Ru2 O5 91.5(4) . . ?
O11 Ru2 O5 97.5(4) . . ?
O12 Ru2 O3 94.5(4) . . ?
O11 Ru2 O3 172.2(4) . . ?
O5 Ru2 O3 87.0(4) . . ?
O12 Ru2 O2 94.0(4) . . ?
O11 Ru2 O2 86.3(4) . . ?
O5 Ru2 O2 173.9(4) . . ?
O3 Ru2 O2 89.8(4) . . ?
O12 Ru2 N2 174.2(4) . . ?
O11 Ru2 N2 96.8(5) . . ?
O5 Ru2 N2 85.1(4) . . ?
O3 Ru2 N2 89.9(5) . . ?
O2 Ru2 N2 89.7(5) . . ?
O12 Ru2 Ru1 38.8(3) . . ?
O11 Ru2 Ru1 43.0(3) . . ?
O5 Ru2 Ru1 106.9(3) . . ?
O3 Ru2 Ru1 129.6(3) . . ?
O2 Ru2 Ru1 79.1(3) . . ?
N2 Ru2 Ru1 138.3(5) . . ?
O12 Ru2 Ru3 26.9(3) . . ?
O11 Ru2 Ru3 101.6(3) . . ?
O5 Ru2 Ru3 74.2(3) . . ?
O3 Ru2 Ru3 73.5(2) . . ?
O2 Ru2 Ru3 109.9(3) . . ?
N2 Ru2 Ru3 153.8(5) . . ?
Ru1 Ru2 Ru3 65.03(5) . . ?
O12 Ru3 O4 90.1(4) . . ?
O12 Ru3 O6 97.0(4) . . ?
O4 Ru3 O6 87.7(4) . . ?
O12 Ru3 O7 89.5(5) . . ?
O4 Ru3 O7 92.8(4) . . ?
O6 Ru3 O7 173.5(4) . . ?
O12 Ru3 O9 93.7(5) . . ?
O4 Ru3 O9 175.0(5) . . ?
O6 Ru3 O9 88.6(4) . . ?
O7 Ru3 O9 90.4(5) . . ?
O12 Ru3 N3 175.8(4) . . ?
O4 Ru3 N3 86.9(5) . . ?
O6 Ru3 N3 85.8(5) . . ?
O7 Ru3 N3 87.8(5) . . ?
O9 Ru3 N3 89.5(5) . . ?
O12 Ru3 Ru2 27.8(3) . . ?
O4 Ru3 Ru2 74.6(2) . . ?
O6 Ru3 Ru2 73.6(2) . . ?
O7 Ru3 Ru2 112.8(3) . . ?
O9 Ru3 Ru2 107.5(3) . . ?
N3 Ru3 Ru2 152.5(4) . . ?
O12 Ru3 Ru1 27.1(3) . . ?
O4 Ru3 Ru1 111.5(3) . . ?
O6 Ru3 Ru1 113.0(3) . . ?
O7 Ru3 Ru1 72.8(4) . . ?
O9 Ru3 Ru1 73.0(4) . . ?
N3 Ru3 Ru1 153.4(4) . . ?
Ru2 Ru3 Ru1 54.08(4) . . ?
C1 O1 Ru1 126.8(12) . . ?
C1 O2 Ru2 128.1(11) . . ?
O2 C1 O1 127.1(16) . . ?
O2 C1 C2 116.7(17) . . ?
O1 C1 C2 116.1(18) . . ?
C1 C2 H1 109.5 . . ?
C1 C2 H2 109.5 . . ?
H1 C2 H2 109.5 . . ?
C1 C2 H3 109.5 . . ?
H1 C2 H3 109.5 . . ?
H2 C2 H3 109.5 . . ?
C3 O3 Ru2 128.6(10) . . ?
C3 O4 Ru3 128.4(9) . . ?
O3 C3 O4 126.0(15) . . ?
O3 C3 C4 117.6(12) . . ?
O4 C3 C4 116.2(13) . . ?
C3 C4 H4 109.5 . . ?
C3 C4 H5 109.5 . . ?
H4 C4 H5 109.5 . . ?
C3 C4 H6 109.5 . . ?
H4 C4 H6 109.5 . . ?
H5 C4 H6 109.5 . . ?
C5 O5 Ru2 128.0(10) . . ?
C5 O6 Ru3 129.5(12) . . ?
O6 C5 O5 126.9(16) . . ?
O6 C5 C6 118.4(15) . . ?
O5 C5 C6 114.7(14) . . ?
C5 C6 H7 109.5 . . ?
C5 C6 H8 109.5 . . ?
H7 C6 H8 109.5 . . ?
C5 C6 H9 109.5 . . ?
H7 C6 H9 109.5 . . ?
H8 C6 H9 109.5 . . ?
C7 O7 Ru3 131.8(12) . . ?
C7 O8 Ru1 129.9(13) . . ?
O7 C7 O8 128.3(19) . . ?
O7 C7 C8 115.1(18) . . ?
O8 C7 C8 116(2) . . ?
C7 C8 H10 109.5 . . ?
C7 C8 H11 109.5 . . ?
H10 C8 H11 109.5 . . ?
C7 C8 H12 109.5 . . ?
H10 C8 H12 109.5 . . ?
H11 C8 H12 109.5 . . ?
C9 O9 Ru3 129.2(11) . . ?
C9 O10 Ru1 131.8(13) . . ?
O10 C9 O9 128.3(19) . . ?
O10 C9 C10 120(2) . . ?
O9 C9 C10 112(2) . . ?
C9 C10 H13 109.5 . . ?
C9 C10 H14 109.5 . . ?
H13 C10 H14 109.5 . . ?
C9 C10 H15 109.5 . . ?
H13 C10 H15 109.5 . . ?
H14 C10 H15 109.5 . . ?
C11 O11 Ru2 115.6(10) . . ?
C11 O11 Ru1 118.8(10) . . ?
Ru2 O11 Ru1 95.7(4) . . ?
Ru3 O12 Ru2 125.3(6) . . ?
Ru3 O12 Ru1 128.1(5) . . ?
Ru2 O12 Ru1 104.5(5) . . ?
O11 C11 C12 113.0(14) . . ?
O11 C11 H16 109.0 . . ?
C12 C11 H16 109.0 . . ?
O11 C11 H17 109.0 . . ?
C12 C11 H17 109.0 . . ?
H16 C11 H17 107.8 . . ?
C11 C12 H18 109.5 . . ?
C11 C12 H19 109.5 . . ?
H18 C12 H19 109.5 . . ?
C11 C12 H20 109.5 . . ?
H18 C12 H20 109.5 . . ?
H19 C12 H20 109.5 . . ?
N1 C13 Ru1 174(3) . . ?
C13 N1 C14 174(3) . . ?
C15 C14 N1 114(4) . . ?
C15 C14 C17 118(3) . . ?
N1 C14 C17 107(2) . . ?
C15 C14 C16 104(3) . . ?
N1 C14 C16 110(3) . . ?
C17 C14 C16 104(4) . . ?
C14 C15 H21 109.5 . . ?
C14 C15 H22 109.5 . . ?
H21 C15 H22 109.5 . . ?
C14 C15 H23 109.5 . . ?
H21 C15 H23 109.5 . . ?
H22 C15 H23 109.5 . . ?
C14 C16 H24 109.5 . . ?
C14 C16 H25 109.5 . . ?
H24 C16 H25 109.5 . . ?
C14 C16 H26 109.5 . . ?
H24 C16 H26 109.5 . . ?
H25 C16 H26 109.5 . . ?
C14 C17 H27 109.5 . . ?
C14 C17 H28 109.5 . . ?
H27 C17 H28 109.5 . . ?
C14 C17 H29 109.5 . . ?
H27 C17 H29 109.5 . . ?
H28 C17 H29 109.5 . . ?
C22 N2 C18 119.6(14) . . ?
C22 N2 Ru2 121.9(12) . . ?
C18 N2 Ru2 118.3(12) . . ?
N2 C18 C19 116.1(17) . . ?
N2 C18 H30 122.0 . . ?
C19 C18 H30 122.0 . . ?
C20 C19 C18 123.8(18) . . ?
C20 C19 H31 118.1 . . ?
C18 C19 H31 118.1 . . ?
C19 C20 C21 117.6(15) . . ?
C19 C20 C23 122.0(18) . . ?
C21 C20 C23 120.4(19) . . ?
C20 C21 C22 118.7(19) . . ?
C20 C21 H32 120.6 . . ?
C22 C21 H32 120.6 . . ?
N2 C22 C21 124.1(19) . . ?
N2 C22 H33 117.9 . . ?
C21 C22 H33 117.9 . . ?
C20 C23 H34 109.5 . . ?
C20 C23 H35 109.5 . . ?
H34 C23 H35 109.5 . . ?
C20 C23 H36 109.5 . . ?
H34 C23 H36 109.5 . . ?
H35 C23 H36 109.5 . . ?
C24 N3 C28 117.9(14) . . ?
C24 N3 Ru3 120.2(10) . . ?
C28 N3 Ru3 121.8(13) . . ?
N3 C24 C25 123.5(15) . . ?
N3 C24 H37 118.3 . . ?
C25 C24 H37 118.3 . . ?
C24 C25 C26 118.9(19) . . ?
C24 C25 H38 120.6 . . ?
C26 C25 H38 120.6 . . ?
C25 C26 C27 118.8(17) . . ?
C25 C26 C29 120(2) . . ?
C27 C26 C29 120.8(16) . . ?
C28 C27 C26 116.7(16) . . ?
C28 C27 H39 121.7 . . ?
C26 C27 H39 121.7 . . ?
N3 C28 C27 124.1(18) . . ?
N3 C28 H40 118.0 . . ?
C27 C28 H40 118.0 . . ?
C26 C29 H41 109.5 . . ?
C26 C29 H42 109.5 . . ?
H41 C29 H42 109.5 . . ?
C26 C29 H43 109.5 . . ?
H41 C29 H43 109.5 . . ?
H42 C29 H43 109.5 . . ?

loop_
_geom_bond_atom_site_label_1
_geom_bond_atom_site_label_2
_geom_bond_distance
_geom_bond_site_symmetry_2
_geom_bond_publ_flag
Ru1 C13 1.82(3) . ?
Ru1 O12 1.978(11) . ?
Ru1 O10 2.068(12) . ?
Ru1 O1 2.087(11) . ?
Ru1 O11 2.094(10) . ?
Ru1 O8 2.108(11) . ?
Ru1 Ru2 3.057(2) . ?
Ru1 Ru3 3.422(2) . ?
Ru2 O12 1.886(8) . ?
Ru2 O11 2.029(13) . ?
Ru2 O5 2.039(10) . ?
Ru2 O3 2.056(11) . ?
Ru2 O2 2.056(11) . ?
Ru2 N2 2.111(13) . ?
Ru2 Ru3 3.2979(19) . ?
Ru3 O12 1.826(10) . ?
Ru3 O4 2.060(9) . ?
Ru3 O6 2.061(10) . ?
Ru3 O7 2.070(13) . ?
Ru3 O9 2.072(12) . ?
Ru3 N3 2.128(13) . ?
O1 C1 1.28(2) . ?
O2 C1 1.24(2) . ?
C1 C2 1.52(2) . ?
C2 H1 0.9800 . ?
C2 H2 0.9800 . ?
C2 H3 0.9800 . ?
O3 C3 1.268(16) . ?
O4 C3 1.268(15) . ?
C3 C4 1.48(2) . ?
C4 H4 0.9800 . ?
C4 H5 0.9800 . ?
C4 H6 0.9800 . ?
O5 C5 1.290(18) . ?
O6 C5 1.222(17) . ?
C5 C6 1.51(2) . ?
C6 H7 0.9800 . ?
C6 H8 0.9800 . ?
C6 H9 0.9800 . ?
O7 C7 1.23(2) . ?
O8 C7 1.23(2) . ?
C7 C8 1.51(2) . ?
C8 H10 0.9800 . ?
C8 H11 0.9800 . ?
C8 H12 0.9800 . ?
O9 C9 1.30(2) . ?
O10 C9 1.22(2) . ?
C9 C10 1.50(2) . ?
C10 H13 0.9800 . ?
C10 H14 0.9800 . ?
C10 H15 0.9800 . ?
O11 C11 1.444(17) . ?
C11 C12 1.53(2) . ?
C11 H16 0.9900 . ?
C11 H17 0.9900 . ?
C12 H18 0.9800 . ?
C12 H19 0.9800 . ?
C12 H20 0.9800 . ?
C13 N1 1.18(3) . ?
N1 C14 1.51(4) . ?
C14 C15 1.35(3) . ?
C14 C17 1.53(3) . ?
C14 C16 1.59(5) . ?
C15 H21 0.9800 . ?
C15 H22 0.9800 . ?
C15 H23 0.9800 . ?
C16 H24 0.9800 . ?
C16 H25 0.9800 . ?
C16 H26 0.9800 . ?
C17 H27 0.9800 . ?
C17 H28 0.9800 . ?
C17 H29 0.9800 . ?
N2 C22 1.29(2) . ?
N2 C18 1.39(2) . ?
C18 C19 1.42(2) . ?
C18 H30 0.9500 . ?
C19 C20 1.33(2) . ?
C19 H31 0.9500 . ?
C20 C21 1.37(2) . ?
C20 C23 1.513(19) . ?
C21 C22 1.38(2) . ?
C21 H32 0.9500 . ?
C22 H33 0.9500 . ?
C23 H34 0.9800 . ?
C23 H35 0.9800 . ?
C23 H36 0.9800 . ?
N3 C24 1.33(2) . ?
N3 C28 1.336(17) . ?
C24 C25 1.34(2) . ?
C24 H37 0.9500 . ?
C25 C26 1.40(2) . ?
C25 H38 0.9500 . ?
C26 C27 1.41(2) . ?
C26 C29 1.52(2) . ?
C27 C28 1.36(2) . ?
C27 H39 0.9500 . ?
C28 H40 0.9500 . ?
C29 H41 0.9800 . ?
C29 H42 0.9800 . ?
C29 H43 0.9800 . ?

loop_
_geom_torsion_atom_site_label_1
_geom_torsion_atom_site_label_2
_geom_torsion_atom_site_label_3
_geom_torsion_atom_site_label_4
_geom_torsion
_geom_torsion_site_symmetry_1
_geom_torsion_site_symmetry_2
_geom_torsion_site_symmetry_3
_geom_torsion_site_symmetry_4
_geom_torsion_publ_flag
C13 Ru1 Ru2 O12 -179.2(12) . . . . ?
O10 Ru1 Ru2 O12 -70.4(6) . . . . ?
O1 Ru1 Ru2 O12 107.4(5) . . . . ?
O11 Ru1 Ru2 O12 -153.2(6) . . . . ?
O8 Ru1 Ru2 O12 27.5(6) . . . . ?
Ru3 Ru1 Ru2 O12 -7.5(4) . . . . ?
C13 Ru1 Ru2 O11 -26.1(12) . . . . ?
O12 Ru1 Ru2 O11 153.2(6) . . . . ?
O10 Ru1 Ru2 O11 82.8(6) . . . . ?
O1 Ru1 Ru2 O11 -99.5(5) . . . . ?
O8 Ru1 Ru2 O11 -179.4(6) . . . . ?
Ru3 Ru1 Ru2 O11 145.7(4) . . . . ?
C13 Ru1 Ru2 O5 -108.8(11) . . . . ?
O12 Ru1 Ru2 O5 70.4(5) . . . . ?
O10 Ru1 Ru2 O5 0.0(5) . . . . ?
O1 Ru1 Ru2 O5 177.8(4) . . . . ?
O11 Ru1 Ru2 O5 -82.7(5) . . . . ?
O8 Ru1 Ru2 O5 97.9(5) . . . . ?
Ru3 Ru1 Ru2 O5 62.9(3) . . . . ?
C13 Ru1 Ru2 O3 150.8(11) . . . . ?
O12 Ru1 Ru2 O3 -30.0(6) . . . . ?
O10 Ru1 Ru2 O3 -100.4(5) . . . . ?
O1 Ru1 Ru2 O3 77.4(5) . . . . ?
O11 Ru1 Ru2 O3 176.8(6) . . . . ?
O8 Ru1 Ru2 O3 -2.5(5) . . . . ?
Ru3 Ru1 Ru2 O3 -37.5(3) . . . . ?
C13 Ru1 Ru2 O2 70.2(11) . . . . ?
O12 Ru1 Ru2 O2 -110.6(5) . . . . ?
O10 Ru1 Ru2 O2 179.0(5) . . . . ?
O1 Ru1 Ru2 O2 -3.2(4) . . . . ?
O11 Ru1 Ru2 O2 96.3(5) . . . . ?
O8 Ru1 Ru2 O2 -83.1(5) . . . . ?
Ru3 Ru1 Ru2 O2 -118.1(3) . . . . ?
C13 Ru1 Ru2 N2 -6.9(12) . . . . ?
O12 Ru1 Ru2 N2 172.3(7) . . . . ?
O10 Ru1 Ru2 N2 101.9(6) . . . . ?
O1 Ru1 Ru2 N2 -80.3(6) . . . . ?
O11 Ru1 Ru2 N2 19.2(7) . . . . ?
O8 Ru1 Ru2 N2 -160.2(6) . . . . ?
Ru3 Ru1 Ru2 N2 164.8(5) . . . . ?
C13 Ru1 Ru2 Ru3 -171.7(11) . . . . ?
O12 Ru1 Ru2 Ru3 7.5(4) . . . . ?
O10 Ru1 Ru2 Ru3 -62.9(4) . . . . ?
O1 Ru1 Ru2 Ru3 114.9(3) . . . . ?
O11 Ru1 Ru2 Ru3 -145.7(4) . . . . ?
O8 Ru1 Ru2 Ru3 35.0(4) . . . . ?
O11 Ru2 Ru3 O12 -33.6(7) . . . . ?
O5 Ru2 Ru3 O12 -128.2(7) . . . . ?
O3 Ru2 Ru3 O12 140.3(7) . . . . ?
O2 Ru2 Ru3 O12 56.7(7) . . . . ?
N2 Ru2 Ru3 O12 -167.2(10) . . . . ?
Ru1 Ru2 Ru3 O12 -10.4(6) . . . . ?
O12 Ru2 Ru3 O4 -121.6(7) . . . . ?
O11 Ru2 Ru3 O4 -155.1(4) . . . . ?
O5 Ru2 Ru3 O4 110.3(4) . . . . ?
O3 Ru2 Ru3 O4 18.7(4) . . . . ?
O2 Ru2 Ru3 O4 -64.9(5) . . . . ?
N2 Ru2 Ru3 O4 71.3(8) . . . . ?
Ru1 Ru2 Ru3 O4 -132.0(3) . . . . ?
O12 Ru2 Ru3 O6 146.2(7) . . . . ?
O11 Ru2 Ru3 O6 112.7(4) . . . . ?
O5 Ru2 Ru3 O6 18.1(4) . . . . ?
O3 Ru2 Ru3 O6 -73.5(4) . . . . ?
O2 Ru2 Ru3 O6 -157.1(5) . . . . ?
N2 Ru2 Ru3 O6 -20.9(8) . . . . ?
Ru1 Ru2 Ru3 O6 135.8(3) . . . . ?
O12 Ru2 Ru3 O7 -35.0(7) . . . . ?
O11 Ru2 Ru3 O7 -68.6(5) . . . . ?
O5 Ru2 Ru3 O7 -163.2(5) . . . . ?
O3 Ru2 Ru3 O7 105.2(5) . . . . ?
O2 Ru2 Ru3 O7 21.6(5) . . . . ?
N2 Ru2 Ru3 O7 157.8(9) . . . . ?
Ru1 Ru2 Ru3 O7 -45.5(4) . . . . ?
O12 Ru2 Ru3 O9 63.1(7) . . . . ?
O11 Ru2 Ru3 O9 29.5(5) . . . . ?
O5 Ru2 Ru3 O9 -65.1(5) . . . . ?
O3 Ru2 Ru3 O9 -156.7(5) . . . . ?
O2 Ru2 Ru3 O9 119.7(5) . . . . ?
N2 Ru2 Ru3 O9 -104.1(9) . . . . ?
Ru1 Ru2 Ru3 O9 52.6(4) . . . . ?
O12 Ru2 Ru3 N3 -171.0(9) . . . . ?
O11 Ru2 Ru3 N3 155.5(8) . . . . ?
O5 Ru2 Ru3 N3 60.9(8) . . . . ?
O3 Ru2 Ru3 N3 -30.7(8) . . . . ?
O2 Ru2 Ru3 N3 -114.3(8) . . . . ?
N2 Ru2 Ru3 N3 21.9(11) . . . . ?
Ru1 Ru2 Ru3 N3 178.6(7) . . . . ?
O12 Ru2 Ru3 Ru1 10.4(6) . . . . ?
O11 Ru2 Ru3 Ru1 -23.1(3) . . . . ?
O5 Ru2 Ru3 Ru1 -117.7(3) . . . . ?
O3 Ru2 Ru3 Ru1 150.7(3) . . . . ?
O2 Ru2 Ru3 Ru1 67.1(4) . . . . ?
N2 Ru2 Ru3 Ru1 -156.7(8) . . . . ?
C13 Ru1 Ru3 O12 174(2) . . . . ?
O10 Ru1 Ru3 O12 125.5(7) . . . . ?
O1 Ru1 Ru3 O12 -56.4(7) . . . . ?
O11 Ru1 Ru3 O12 32.7(7) . . . . ?
O8 Ru1 Ru3 O12 -139.6(7) . . . . ?
Ru2 Ru1 Ru3 O12 10.7(6) . . . . ?
C13 Ru1 Ru3 O4 -146(2) . . . . ?
O12 Ru1 Ru3 O4 39.7(7) . . . . ?
O10 Ru1 Ru3 O4 165.1(4) . . . . ?
O1 Ru1 Ru3 O4 -16.8(4) . . . . ?
O11 Ru1 Ru3 O4 72.4(4) . . . . ?
O8 Ru1 Ru3 O4 -99.9(4) . . . . ?
Ru2 Ru1 Ru3 O4 50.4(3) . . . . ?
C13 Ru1 Ru3 O6 117(2) . . . . ?
O12 Ru1 Ru3 O6 -57.3(7) . . . . ?
O10 Ru1 Ru3 O6 68.2(4) . . . . ?
O1 Ru1 Ru3 O6 -113.7(4) . . . . ?
O11 Ru1 Ru3 O6 -24.6(4) . . . . ?
O8 Ru1 Ru3 O6 163.1(4) . . . . ?
Ru2 Ru1 Ru3 O6 -46.6(3) . . . . ?
C13 Ru1 Ru3 O7 -60(2) . . . . ?
O12 Ru1 Ru3 O7 125.8(7) . . . . ?
O10 Ru1 Ru3 O7 -108.7(5) . . . . ?
O1 Ru1 Ru3 O7 69.4(4) . . . . ?
O11 Ru1 Ru3 O7 158.6(4) . . . . ?
O8 Ru1 Ru3 O7 -13.8(4) . . . . ?
Ru2 Ru1 Ru3 O7 136.5(3) . . . . ?
C13 Ru1 Ru3 O9 36(2) . . . . ?
O12 Ru1 Ru3 O9 -138.3(7) . . . . ?
O10 Ru1 Ru3 O9 -12.8(5) . . . . ?
O1 Ru1 Ru3 O9 165.3(4) . . . . ?
O11 Ru1 Ru3 O9 -105.5(4) . . . . ?
O8 Ru1 Ru3 O9 82.1(5) . . . . ?
Ru2 Ru1 Ru3 O9 -127.6(3) . . . . ?
C13 Ru1 Ru3 N3 -15(2) . . . . ?
O12 Ru1 Ru3 N3 170.8(10) . . . . ?
O10 Ru1 Ru3 N3 -63.8(8) . . . . ?
O1 Ru1 Ru3 N3 114.3(8) . . . . ?
O11 Ru1 Ru3 N3 -156.5(8) . . . . ?
O8 Ru1 Ru3 N3 31.2(8) . . . . ?
Ru2 Ru1 Ru3 N3 -178.5(7) . . . . ?
C13 Ru1 Ru3 Ru2 163(2) . . . . ?
O12 Ru1 Ru3 Ru2 -10.7(6) . . . . ?
O10 Ru1 Ru3 Ru2 114.8(3) . . . . ?
O1 Ru1 Ru3 Ru2 -67.1(3) . . . . ?
O11 Ru1 Ru3 Ru2 22.0(3) . . . . ?
O8 Ru1 Ru3 Ru2 -150.3(3) . . . . ?
C13 Ru1 O1 C1 -136.9(15) . . . . ?
O12 Ru1 O1 C1 37.7(14) . . . . ?
O10 Ru1 O1 C1 111(13) . . . . ?
O11 Ru1 O1 C1 -37.8(14) . . . . ?
O8 Ru1 O1 C1 128.9(14) . . . . ?
Ru2 Ru1 O1 C1 2.9(13) . . . . ?
Ru3 Ru1 O1 C1 58.1(14) . . . . ?
O12 Ru2 O2 C1 -30.5(14) . . . . ?
O11 Ru2 O2 C1 48.2(13) . . . . ?
O5 Ru2 O2 C1 176(3) . . . . ?
O3 Ru2 O2 C1 -125.1(13) . . . . ?
N2 Ru2 O2 C1 145.0(14) . . . . ?
Ru1 Ru2 O2 C1 5.5(13) . . . . ?
Ru3 Ru2 O2 C1 -52.8(14) . . . . ?
Ru2 O2 C1 O1 -5(3) . . . . ?
Ru2 O2 C1 C2 174.8(11) . . . . ?
Ru1 O1 C1 O2 0(3) . . . . ?
Ru1 O1 C1 C2 179.8(11) . . . . ?
O12 Ru2 O3 C3 -11.5(11) . . . . ?
O11 Ru2 O3 C3 23(3) . . . . ?
O5 Ru2 O3 C3 -102.7(11) . . . . ?
O2 Ru2 O3 C3 82.5(11) . . . . ?
N2 Ru2 O3 C3 172.2(11) . . . . ?
Ru1 Ru2 O3 C3 6.8(12) . . . . ?
Ru3 Ru2 O3 C3 -28.3(10) . . . . ?
O12 Ru3 O4 C3 -44.0(13) . . . . ?
O6 Ru3 O4 C3 52.9(13) . . . . ?
O7 Ru3 O4 C3 -133.5(13) . . . . ?
O9 Ru3 O4 C3 96(5) . . . . ?
N3 Ru3 O4 C3 138.8(13) . . . . ?
Ru2 Ru3 O4 C3 -20.6(12) . . . . ?
Ru1 Ru3 O4 C3 -60.9(13) . . . . ?
Ru2 O3 C3 O4 25(2) . . . . ?
Ru2 O3 C3 C4 -158.0(11) . . . . ?
Ru3 O4 C3 O3 9(2) . . . . ?
Ru3 O4 C3 C4 -168.1(10) . . . . ?
O12 Ru2 O5 C5 -44.5(13) . . . . ?
O11 Ru2 O5 C5 -123.7(13) . . . . ?
O3 Ru2 O5 C5 50.0(13) . . . . ?
O2 Ru2 O5 C5 109(4) . . . . ?
N2 Ru2 O5 C5 140.2(13) . . . . ?
Ru1 Ru2 O5 C5 -80.7(13) . . . . ?
Ru3 Ru2 O5 C5 -23.7(12) . . . . ?
O12 Ru3 O6 C5 -8.6(13) . . . . ?
O4 Ru3 O6 C5 -98.3(13) . . . . ?
O7 Ru3 O6 C5 167(4) . . . . ?
O9 Ru3 O6 C5 85.0(13) . . . . ?
N3 Ru3 O6 C5 174.6(13) . . . . ?
Ru2 Ru3 O6 C5 -23.7(12) . . . . ?
Ru1 Ru3 O6 C5 14.1(13) . . . . ?
Ru3 O6 C5 O5 16(2) . . . . ?
Ru3 O6 C5 C6 -165.6(10) . . . . ?
Ru2 O5 C5 O6 17(2) . . . . ?
Ru2 O5 C5 C6 -161.5(10) . . . . ?
O12 Ru3 O7 C7 37.0(16) . . . . ?
O4 Ru3 O7 C7 127.0(16) . . . . ?
O6 Ru3 O7 C7 -138(4) . . . . ?
O9 Ru3 O7 C7 -56.7(16) . . . . ?
N3 Ru3 O7 C7 -146.2(16) . . . . ?
Ru2 Ru3 O7 C7 52.5(16) . . . . ?
Ru1 Ru3 O7 C7 15.3(15) . . . . ?
C13 Ru1 O8 C7 -171.7(17) . . . . ?
O12 Ru1 O8 C7 6.6(16) . . . . ?
O10 Ru1 O8 C7 95.1(16) . . . . ?
O1 Ru1 O8 C7 -84.2(16) . . . . ?
O11 Ru1 O8 C7 -11(3) . . . . ?
Ru2 Ru1 O8 C7 -9.4(17) . . . . ?
Ru3 Ru1 O8 C7 22.4(15) . . . . ?
Ru3 O7 C7 O8 -5(3) . . . . ?
Ru3 O7 C7 C8 168.6(11) . . . . ?
Ru1 O8 C7 O7 -22(3) . . . . ?
Ru1 O8 C7 C8 164.5(11) . . . . ?
O12 Ru3 O9 C9 2.8(15) . . . . ?
O4 Ru3 O9 C9 -137(4) . . . . ?
O6 Ru3 O9 C9 -94.1(15) . . . . ?
O7 Ru3 O9 C9 92.3(15) . . . . ?
N3 Ru3 O9 C9 -179.9(15) . . . . ?
Ru2 Ru3 O9 C9 -21.9(16) . . . . ?
Ru1 Ru3 O9 C9 20.4(14) . . . . ?
C13 Ru1 O10 C9 -152.1(18) . . . . ?
O12 Ru1 O10 C9 33.3(17) . . . . ?
O1 Ru1 O10 C9 -40(14) . . . . ?
O11 Ru1 O10 C9 108.6(17) . . . . ?
O8 Ru1 O10 C9 -58.0(17) . . . . ?
Ru2 Ru1 O10 C9 67.6(17) . . . . ?
Ru3 Ru1 O10 C9 13.3(16) . . . . ?
Ru1 O10 C9 O9 -4(3) . . . . ?
Ru1 O10 C9 C10 175.8(13) . . . . ?
Ru3 O9 C9 O10 -21(3) . . . . ?
Ru3 O9 C9 C10 160.0(13) . . . . ?
O12 Ru2 O11 C11 -109.0(10) . . . . ?
O5 Ru2 O11 C11 -18.9(10) . . . . ?
O3 Ru2 O11 C11 -144(3) . . . . ?
O2 Ru2 O11 C11 156.2(10) . . . . ?
N2 Ru2 O11 C11 67.0(10) . . . . ?
Ru1 Ru2 O11 C11 -125.7(11) . . . . ?
Ru3 Ru2 O11 C11 -94.3(10) . . . . ?
O12 Ru2 O11 Ru1 16.7(4) . . . . ?
O5 Ru2 O11 Ru1 106.8(4) . . . . ?
O3 Ru2 O11 Ru1 -18(3) . . . . ?
O2 Ru2 O11 Ru1 -78.0(4) . . . . ?
N2 Ru2 O11 Ru1 -167.3(5) . . . . ?
Ru3 Ru2 O11 Ru1 31.5(4) . . . . ?
C13 Ru1 O11 C11 -74.0(14) . . . . ?
O12 Ru1 O11 C11 107.2(11) . . . . ?
O10 Ru1 O11 C11 19.9(12) . . . . ?
O1 Ru1 O11 C11 -161.3(12) . . . . ?
O8 Ru1 O11 C11 125.6(19) . . . . ?
Ru2 Ru1 O11 C11 123.4(13) . . . . ?
Ru3 Ru1 O11 C11 93.6(11) . . . . ?
C13 Ru1 O11 Ru2 162.6(8) . . . . ?
O12 Ru1 O11 Ru2 -16.2(4) . . . . ?
O10 Ru1 O11 Ru2 -103.5(5) . . . . ?
O1 Ru1 O11 Ru2 75.3(5) . . . . ?
O8 Ru1 O11 Ru2 2(2) . . . . ?
Ru3 Ru1 O11 Ru2 -29.7(4) . . . . ?
O4 Ru3 O12 Ru2 55.2(6) . . . . ?
O6 Ru3 O12 Ru2 -32.5(6) . . . . ?
O7 Ru3 O12 Ru2 148.1(6) . . . . ?
O9 Ru3 O12 Ru2 -121.6(6) . . . . ?
N3 Ru3 O12 Ru2 98(7) . . . . ?
Ru1 Ru3 O12 Ru2 -161.2(11) . . . . ?
O4 Ru3 O12 Ru1 -143.6(6) . . . . ?
O6 Ru3 O12 Ru1 128.7(6) . . . . ?
O7 Ru3 O12 Ru1 -50.8(6) . . . . ?
O9 Ru3 O12 Ru1 39.6(6) . . . . ?
N3 Ru3 O12 Ru1 -101(7) . . . . ?
Ru2 Ru3 O12 Ru1 161.2(11) . . . . ?
O11 Ru2 O12 Ru3 146.5(7) . . . . ?
O5 Ru2 O12 Ru3 49.2(6) . . . . ?
O3 Ru2 O12 Ru3 -37.9(6) . . . . ?
O2 Ru2 O12 Ru3 -128.0(6) . . . . ?
N2 Ru2 O12 Ru3 102(6) . . . . ?
Ru1 Ru2 O12 Ru3 164.8(9) . . . . ?
O11 Ru2 O12 Ru1 -18.3(4) . . . . ?
O5 Ru2 O12 Ru1 -115.6(5) . . . . ?
O3 Ru2 O12 Ru1 157.3(4) . . . . ?
O2 Ru2 O12 Ru1 67.2(5) . . . . ?
N2 Ru2 O12 Ru1 -62(6) . . . . ?
Ru3 Ru2 O12 Ru1 -164.8(9) . . . . ?
C13 Ru1 O12 Ru3 -159(8) . . . . ?
O10 Ru1 O12 Ru3 -51.3(6) . . . . ?
O1 Ru1 O12 Ru3 126.5(6) . . . . ?
O11 Ru1 O12 Ru3 -146.3(7) . . . . ?
O8 Ru1 O12 Ru3 38.0(6) . . . . ?
Ru2 Ru1 O12 Ru3 -164.2(9) . . . . ?
C13 Ru1 O12 Ru2 5(8) . . . . ?
O10 Ru1 O12 Ru2 112.9(5) . . . . ?
O1 Ru1 O12 Ru2 -69.3(5) . . . . ?
O11 Ru1 O12 Ru2 17.9(4) . . . . ?
O8 Ru1 O12 Ru2 -157.7(5) . . . . ?
Ru3 Ru1 O12 Ru2 164.2(9) . . . . ?
Ru2 O11 C11 C12 -173.9(12) . . . . ?
Ru1 O11 C11 C12 73.3(17) . . . . ?
O12 Ru1 C13 N1 -5(29) . . . . ?
O10 Ru1 C13 N1 -112(22) . . . . ?
O1 Ru1 C13 N1 70(22) . . . . ?
O11 Ru1 C13 N1 -17(22) . . . . ?
O8 Ru1 C13 N1 158(22) . . . . ?
Ru2 Ru1 C13 N1 0(23) . . . . ?
Ru3 Ru1 C13 N1 -158(21) . . . . ?
Ru1 C13 N1 C14 -74(35) . . . . ?
C13 N1 C14 C15 -105(25) . . . . ?
C13 N1 C14 C17 123(24) . . . . ?
C13 N1 C14 C16 11(26) . . . . ?
O12 Ru2 N2 C22 -105(6) . . . . ?
O11 Ru2 N2 C22 -148.7(13) . . . . ?
O5 Ru2 N2 C22 -51.7(13) . . . . ?
O3 Ru2 N2 C22 35.3(13) . . . . ?
O2 Ru2 N2 C22 125.1(13) . . . . ?
Ru1 Ru2 N2 C22 -161.7(11) . . . . ?
Ru3 Ru2 N2 C22 -14.3(18) . . . . ?
O12 Ru2 N2 C18 70(6) . . . . ?
O11 Ru2 N2 C18 26.6(11) . . . . ?
O5 Ru2 N2 C18 123.6(11) . . . . ?
O3 Ru2 N2 C18 -149.4(11) . . . . ?
O2 Ru2 N2 C18 -59.7(11) . . . . ?
Ru1 Ru2 N2 C18 13.6(13) . . . . ?
Ru3 Ru2 N2 C18 161.0(8) . . . . ?
C22 N2 C18 C19 0(2) . . . . ?
Ru2 N2 C18 C19 -175.9(11) . . . . ?
N2 C18 C19 C20 -1(2) . . . . ?
C18 C19 C20 C21 3(3) . . . . ?
C18 C19 C20 C23 -179.5(15) . . . . ?
C19 C20 C21 C22 -4(3) . . . . ?
C23 C20 C21 C22 178.3(15) . . . . ?
C18 N2 C22 C21 -1(3) . . . . ?
Ru2 N2 C22 C21 174.4(12) . . . . ?
C20 C21 C22 N2 3(3) . . . . ?
O12 Ru3 N3 C24 -84(7) . . . . ?
O4 Ru3 N3 C24 -41.5(12) . . . . ?
O6 Ru3 N3 C24 46.5(12) . . . . ?
O7 Ru3 N3 C24 -134.4(12) . . . . ?
O9 Ru3 N3 C24 135.2(12) . . . . ?
Ru2 Ru3 N3 C24 5.7(17) . . . . ?
Ru1 Ru3 N3 C24 -176.9(8) . . . . ?
O12 Ru3 N3 C28 92(7) . . . . ?
O4 Ru3 N3 C28 135.2(11) . . . . ?
O6 Ru3 N3 C28 -136.8(11) . . . . ?
O7 Ru3 N3 C28 42.3(11) . . . . ?
O9 Ru3 N3 C28 -48.2(11) . . . . ?
Ru2 Ru3 N3 C28 -177.6(7) . . . . ?
Ru1 Ru3 N3 C28 -0.2(16) . . . . ?
C28 N3 C24 C25 0(2) . . . . ?
Ru3 N3 C24 C25 177.2(12) . . . . ?
N3 C24 C25 C26 -2(3) . . . . ?
C24 C25 C26 C27 4(2) . . . . ?
C24 C25 C26 C29 -178.7(16) . . . . ?
C25 C26 C27 C28 -4(2) . . . . ?
C29 C26 C27 C28 178.9(15) . . . . ?
C24 N3 C28 C27 0(2) . . . . ?
Ru3 N3 C28 C27 -177.1(11) . . . . ?
C26 C27 C28 N3 2(2) . . . . ?
